data_7228745
loop_
_publ_author_name
'Li, Li Li'
'Wang, Hui'
'Wang, Weizhou'
'Jin, Wei Jun'

_publ_section_title
;
 Interactions between haloperfluorobenzenes and fluoranthene in
 luminescent cocrystals from \p--hole&#x00B7;&#x00B7;&#x00B7;\p to
 \s--hole&#x00B7;&#x00B7;&#x00B7;\p bonds
;
_journal_name_full CrystEngComm
_journal_paper_doi 10.1039/C7CE00950J
_journal_year 2017
_chemical_absolute_configuration ad
_chemical_formula_moiety 'C6 Cl F5, C16 H10'
_chemical_formula_sum 'C22 H10 Cl F5'
_chemical_formula_weight 404.75
_chemical_name_systematic 1ClPB-FA
_space_group_crystal_system orthorhombic
_space_group_IT_number 19
_space_group_name_Hall 'P 2ac 2ab'
_space_group_name_H-M_alt 'P 21 21 21'
_symmetry_space_group_name_Hall 'P 2ac 2ab'
_symmetry_space_group_name_H-M 'P 21 21 21'
_atom_sites_solution_hydrogens geom
_atom_sites_solution_primary direct
_atom_sites_solution_secondary difmap
_audit_creation_date 2016-12-26
_audit_creation_method
;
Olex2 1.2
(compiled 2016.11.30 svn.r3356 for OlexSys, GUI svn.r5269)
;
_audit_update_record
;
2017-07-20 deposited with the CCDC.
2017-07-24 downloaded from the CCDC.
;
_cell_angle_alpha 90.00
_cell_angle_beta 90.00
_cell_angle_gamma 90.00
_cell_formula_units_Z 4
_cell_length_a 7.5282(2)
_cell_length_b 7.8131(2)
_cell_length_c 28.2918(9)
_cell_measurement_reflns_used 11252
_cell_measurement_temperature 100.01(10)
_cell_measurement_theta_max 29.9900
_cell_measurement_theta_min 3.7030
_cell_volume 1664.08(8)
_computing_cell_refinement 'CrysAlisPro 1.171.39.6a (Rigaku OD, 2015)'
_computing_data_collection 'CrysAlisPro 1.171.39.6a (Rigaku OD, 2015)'
_computing_data_reduction 'CrysAlisPro 1.171.39.6a (Rigaku OD, 2015)'
_computing_molecular_graphics 'Olex2 (Dolomanov et al., 2009)'
_computing_publication_material 'Olex2 (Dolomanov et al., 2009)'
_computing_structure_refinement 'XL (Sheldrick, 2008)'
_computing_structure_solution 'SHELXS-97 (Sheldrick, 1990)'
_diffrn_ambient_environment N~2~
_diffrn_ambient_temperature 100.01(10)
_diffrn_detector 'CCD plate'
_diffrn_detector_area_resol_mean 5.3127
_diffrn_detector_type AtlasS2
_diffrn_measured_fraction_theta_full 0.9951
_diffrn_measured_fraction_theta_max 0.8859
_diffrn_measurement_details
;
List of Runs (angles in degrees, time in seconds):

  # Type    Start    End  Width  t~exp~   \w     \q     \k     \f   Frames
#--------------------------------------------------------------------------
  1  \w      4.00  45.00   1.00    3.00    --   12.76 -77.00  90.00   41
  2  \w    -14.00  81.00   1.00    3.00    --   12.76  77.00-180.00   95
  3  \w      3.00  53.00   1.00    3.00    --   12.45 -99.00 -60.00   50
  4  \w      9.00  39.00   1.00    3.00    --   12.45 -99.00  60.00   30
  5  \w      9.00  37.00   1.00    3.00    --   12.45 -37.00  30.00   28
  6  \w    -36.00   5.00   1.00    3.00    --   12.45 -37.00  30.00   41
  7  \w    -23.00  85.00   1.00    3.00    --   12.45  19.00 150.00  108
  8  \w    -19.00  89.00   1.00    3.00    --   12.45  77.00 -30.00  108
  9  \w     19.00  47.00   1.00    3.00    --   14.00 -77.00  28.48   28
 10  \w    -59.00  -4.00   1.00    3.00    --   14.00 -77.00  28.48   55
 11  \w    -34.00  50.00   1.00    3.00    --   14.00 -87.00-156.41   84
;
_diffrn_measurement_device 'four-circle diffractometer'
_diffrn_measurement_device_type 'SuperNova, Dual, Cu at home/near, AtlasS2'
_diffrn_measurement_method '\w scans'
_diffrn_orient_matrix_type 'CrysAlisPro convention (1999,Acta A55,543-557)'
_diffrn_orient_matrix_UB_11 0.0307452000
_diffrn_orient_matrix_UB_12 0.0610167000
_diffrn_orient_matrix_UB_13 0.0166514000
_diffrn_orient_matrix_UB_21 0.0232740000
_diffrn_orient_matrix_UB_22 -0.0671530000
_diffrn_orient_matrix_UB_23 0.0157021000
_diffrn_orient_matrix_UB_31 0.0859837000
_diffrn_orient_matrix_UB_32 -0.0036261000
_diffrn_orient_matrix_UB_33 -0.0102112000
_diffrn_radiation_monochromator mirror
_diffrn_radiation_probe x-ray
_diffrn_radiation_type 'Mo K\a'
_diffrn_radiation_wavelength 0.71073
_diffrn_reflns_av_R_equivalents 0.0386
_diffrn_reflns_av_unetI/netI 0.0200
_diffrn_reflns_limit_h_max 9
_diffrn_reflns_limit_h_min -9
_diffrn_reflns_limit_k_max 9
_diffrn_reflns_limit_k_min -9
_diffrn_reflns_limit_l_max 34
_diffrn_reflns_limit_l_min -34
_diffrn_reflns_number 24501
_diffrn_reflns_theta_full 25.34
_diffrn_reflns_theta_max 25.34
_diffrn_reflns_theta_min 3.39
_diffrn_source 'micro-focus sealed X-ray tube'
_diffrn_source_type 'SuperNova (Mo) X-ray Source'
_exptl_absorpt_coefficient_mu 0.287
_exptl_absorpt_correction_T_max 1.00000
_exptl_absorpt_correction_T_min 0.42422
_exptl_absorpt_correction_type multi-scan
_exptl_absorpt_process_details
;
CrysAlisPro 1.171.39.6a (Rigaku Oxford Diffraction, 2015)
Empirical absorption correction using spherical harmonics,
 implemented in SCALE3 ABSPACK scaling algorithm.
;
_exptl_crystal_colour colourless
_exptl_crystal_colour_primary colourless
_exptl_crystal_density_diffrn 1.616
_exptl_crystal_density_method 'not measured'
_exptl_crystal_description block
_exptl_crystal_F_000 816
_exptl_crystal_size_max 0.45
_exptl_crystal_size_mid 0.35
_exptl_crystal_size_min 0.35
_refine_diff_density_max 0.178
_refine_diff_density_min -0.223
_refine_diff_density_rms 0.043
_refine_ls_abs_structure_details 'Flack H D (1983), Acta Cryst. A39, 876-881'
_refine_ls_abs_structure_Flack 0.02(5)
_refine_ls_extinction_method none
_refine_ls_goodness_of_fit_ref 1.110
_refine_ls_hydrogen_treatment constr
_refine_ls_matrix_type full
_refine_ls_number_parameters 253
_refine_ls_number_reflns 3031
_refine_ls_number_restraints 0
_refine_ls_restrained_S_all 1.110
_refine_ls_R_factor_all 0.0260
_refine_ls_R_factor_gt 0.0255
_refine_ls_shift/su_max 0.001
_refine_ls_shift/su_mean 0.000
_refine_ls_structure_factor_coef Fsqd
_refine_ls_weighting_details 'calc w=1/[\s^2^(Fo^2^)+(0.0319P)^2^+0.4476P] where P=(Fo^2^+2Fc^2^)/3'
_refine_ls_weighting_scheme calc
_refine_ls_wR_factor_gt 0.0639
_refine_ls_wR_factor_ref 0.0643
_reflns_number_gt 2981
_reflns_number_total 3031
_reflns_threshold_expression >2sigma(I)
_cod_data_source_file c7ce00950j2.cif
_cod_data_source_block 20161209a
_cod_database_code 7228745
_chemical_oxdiff_formula c1h1f1Cl1
_reflns_odcompleteness_completeness 99.51
_reflns_odcompleteness_iscentric 1
_reflns_odcompleteness_theta 26.32
_olex2_refinement_description
;
1. Fixed Uiso
 At 1.2 times of:
  All C(H) groups
2.a Aromatic/amide H refined with riding coordinates:
 C8(H8), C9(H9), C17(H17), C12(H12), C22(H22), C7(H7), C19(H19), C14(H14),
 C13(H13), C18(H18)
;
_olex2_submission_special_instructions 'No special instructions were received'
_oxdiff_exptl_absorpt_empirical_details
;
Empirical correction (ABSPACK) includes:
- Absorption correction using spherical harmonics
- Frame scaling
;
_oxdiff_exptl_absorpt_empirical_full_max 5.032
_oxdiff_exptl_absorpt_empirical_full_min 0.672

loop_
_space_group_symop_id
_space_group_symop_operation_xyz
1 'x, y, z'
2 '-x+1/2, -y, z+1/2'
3 '-x, y+1/2, -z+1/2'
4 'x+1/2, -y+1/2, -z'

loop_
_atom_site_label
_atom_site_type_symbol
_atom_site_fract_x
_atom_site_fract_y
_atom_site_fract_z
_atom_site_U_iso_or_equiv
_atom_site_adp_type
_atom_site_occupancy
_atom_site_calc_flag
_atom_site_refinement_flags_posn
Cl1 Cl 0.50869(6) 0.27772(5) 0.313973(16) 0.02470(12) Uani 1 d .
F5 F 0.36801(13) 0.20906(12) 0.40906(4) 0.0229(2) Uani 1 d .
F4 F 0.39362(13) -0.08706(14) 0.45793(3) 0.0233(2) Uani 1 d .
F3 F 0.55533(14) -0.36298(13) 0.41835(4) 0.0264(3) Uani 1 d .
F1 F 0.66417(14) -0.04689(14) 0.28018(3) 0.0248(2) Uani 1 d .
F2 F 0.68727(14) -0.34300(13) 0.32917(4) 0.0271(3) Uani 1 d .
C4 C 0.5417(2) -0.2164(2) 0.39393(6) 0.0180(4) Uani 1 d .
C21 C 0.4138(2) 0.5148(2) 0.56699(6) 0.0139(3) Uani 1 d .
C2 C 0.5968(2) -0.0549(2) 0.32409(6) 0.0172(4) Uani 1 d .
C8 C 0.2451(2) 0.2202(2) 0.53545(6) 0.0199(4) Uani 1 d .
H8 H 0.1881 0.1224 0.5244 0.024 Uiso 1 calc R
C10 C 0.4049(2) 0.3668(2) 0.59604(6) 0.0140(3) Uani 1 d .
C6 C 0.4473(2) 0.0741(2) 0.38910(6) 0.0154(3) Uani 1 d .
C5 C 0.4596(2) -0.0768(2) 0.41404(6) 0.0167(4) Uani 1 d .
C3 C 0.6099(2) -0.2059(2) 0.34870(6) 0.0179(3) Uani 1 d .
C20 C 0.5035(2) 0.65185(19) 0.59395(6) 0.0146(3) Uani 1 d .
C15 C 0.6276(2) 0.6709(2) 0.67513(6) 0.0171(4) Uani 1 d .
C9 C 0.3205(2) 0.2204(2) 0.58030(6) 0.0165(3) Uani 1 d .
H9 H 0.3143 0.1236 0.5994 0.020 Uiso 1 calc R
C16 C 0.5442(2) 0.5814(2) 0.63866(6) 0.0146(3) Uani 1 d .
C11 C 0.4890(2) 0.4084(2) 0.64192(6) 0.0144(3) Uani 1 d .
C17 C 0.6726(2) 0.8443(2) 0.66506(6) 0.0208(4) Uani 1 d .
H17 H 0.7278 0.9107 0.6880 0.025 Uiso 1 calc R
C12 C 0.5202(2) 0.3218(2) 0.68327(6) 0.0171(3) Uani 1 d .
H12 H 0.4868 0.2078 0.6865 0.020 Uiso 1 calc R
C22 C 0.3383(2) 0.5134(2) 0.52214(6) 0.0180(4) Uani 1 d .
H22 H 0.3440 0.6095 0.5028 0.022 Uiso 1 calc R
C7 C 0.2538(2) 0.3645(2) 0.50695(6) 0.0207(4) Uani 1 d .
H7 H 0.2023 0.3618 0.4771 0.025 Uiso 1 calc R
C19 C 0.5497(2) 0.8193(2) 0.58512(6) 0.0187(4) Uani 1 d .
H19 H 0.5258 0.8695 0.5560 0.022 Uiso 1 calc R
C1 C 0.5174(2) 0.0874(2) 0.34394(6) 0.0165(3) Uani 1 d .
C14 C 0.6573(2) 0.5776(2) 0.71753(6) 0.0203(4) Uani 1 d .
H14 H 0.7127 0.6305 0.7430 0.024 Uiso 1 calc R
C13 C 0.6047(2) 0.4099(2) 0.72099(6) 0.0200(4) Uani 1 d .
H13 H 0.6251 0.3517 0.7491 0.024 Uiso 1 calc R
C18 C 0.6350(2) 0.9135(2) 0.62180(7) 0.0220(4) Uani 1 d .
H18 H 0.6664 1.0267 0.6161 0.026 Uiso 1 calc R

loop_
_atom_site_aniso_label
_atom_site_aniso_U_11
_atom_site_aniso_U_22
_atom_site_aniso_U_33
_atom_site_aniso_U_23
_atom_site_aniso_U_13
_atom_site_aniso_U_12
Cl1 0.0249(2) 0.0201(2) 0.0291(2) 0.00931(18) -0.00085(19) -0.00180(19)
F5 0.0215(5) 0.0212(5) 0.0260(5) -0.0066(5) 0.0012(4) 0.0052(4)
F4 0.0232(5) 0.0327(6) 0.0140(5) 0.0015(4) 0.0031(4) -0.0012(5)
F3 0.0296(6) 0.0189(5) 0.0306(6) 0.0098(5) 0.0000(5) 0.0020(4)
F1 0.0272(6) 0.0328(6) 0.0143(5) -0.0041(5) 0.0054(4) -0.0061(5)
F2 0.0292(5) 0.0185(5) 0.0336(6) -0.0088(5) 0.0070(5) 0.0023(5)
C4 0.0153(8) 0.0155(7) 0.0232(9) 0.0044(7) -0.0027(7) -0.0018(7)
C21 0.0116(7) 0.0161(8) 0.0140(8) -0.0001(7) 0.0036(6) 0.0032(7)
C2 0.0144(8) 0.0242(8) 0.0130(8) -0.0033(7) 0.0002(6) -0.0053(7)
C8 0.0176(8) 0.0187(8) 0.0235(9) -0.0098(8) 0.0004(7) 0.0020(7)
C10 0.0121(7) 0.0157(8) 0.0143(8) -0.0005(7) 0.0028(6) 0.0029(6)
C6 0.0121(8) 0.0173(8) 0.0169(8) -0.0050(7) -0.0002(6) -0.0006(7)
C5 0.0119(8) 0.0254(9) 0.0129(8) 0.0002(7) -0.0011(6) -0.0025(7)
C3 0.0140(7) 0.0176(8) 0.0221(9) -0.0067(7) -0.0006(7) -0.0011(7)
C20 0.0113(7) 0.0150(7) 0.0176(8) -0.0002(7) 0.0032(7) 0.0038(7)
C15 0.0120(7) 0.0197(8) 0.0195(8) -0.0041(7) 0.0021(7) 0.0031(7)
C9 0.0158(7) 0.0157(8) 0.0181(8) -0.0016(7) 0.0035(7) 0.0015(7)
C16 0.0106(7) 0.0168(8) 0.0163(8) -0.0022(7) 0.0033(6) 0.0030(7)
C11 0.0116(7) 0.0162(8) 0.0153(8) -0.0008(6) 0.0045(7) 0.0023(7)
C17 0.0145(8) 0.0206(9) 0.0272(9) -0.0097(8) 0.0019(7) -0.0005(8)
C12 0.0169(8) 0.0164(8) 0.0179(8) 0.0018(7) 0.0023(7) 0.0033(7)
C22 0.0184(8) 0.0216(9) 0.0142(8) 0.0021(7) 0.0038(7) 0.0054(7)
C7 0.0196(8) 0.0303(10) 0.0123(8) -0.0057(8) -0.0001(7) 0.0070(8)
C19 0.0171(8) 0.0167(8) 0.0223(9) 0.0032(7) 0.0048(7) 0.0017(7)
C1 0.0147(8) 0.0165(8) 0.0184(8) 0.0028(6) -0.0042(7) -0.0036(7)
C14 0.0147(8) 0.0305(10) 0.0156(8) -0.0060(8) -0.0008(7) 0.0022(8)
C13 0.0186(9) 0.0283(9) 0.0132(8) 0.0031(7) 0.0012(7) 0.0053(8)
C18 0.0184(8) 0.0143(8) 0.0334(10) -0.0011(7) 0.0059(8) -0.0013(7)

loop_
_atom_type_symbol
_atom_type_description
_atom_type_scat_dispersion_real
_atom_type_scat_dispersion_imag
_atom_type_scat_source
C C 0.0033 0.0016 'International Tables Vol C Tables 4.2.6.8 and 6.1.1.4'
H H 0.0000 0.0000 'International Tables Vol C Tables 4.2.6.8 and 6.1.1.4'
Cl Cl 0.1484 0.1585 'International Tables Vol C Tables 4.2.6.8 and 6.1.1.4'
F F 0.0171 0.0103 'International Tables Vol C Tables 4.2.6.8 and 6.1.1.4'

loop_
_geom_angle_atom_site_label_1
_geom_angle_atom_site_label_2
_geom_angle_atom_site_label_3
_geom_angle
F3 C4 C5 119.87(15)
F3 C4 C3 119.96(15)
C5 C4 C3 120.17(16)
C10 C21 C20 108.24(14)
C22 C21 C10 120.16(15)
C22 C21 C20 131.56(15)
F1 C2 C3 118.77(15)
F1 C2 C1 120.13(15)
C3 C2 C1 121.10(15)
C9 C8 H8 119.7
C7 C8 H8 119.7
C7 C8 C9 120.69(17)
C21 C10 C11 107.95(14)
C9 C10 C21 120.62(15)
C9 C10 C11 131.36(15)
F5 C6 C5 119.28(15)
F5 C6 C1 120.01(15)
C5 C6 C1 120.72(15)
F4 C5 C4 120.12(15)
F4 C5 C6 120.07(15)
C4 C5 C6 119.80(15)
F2 C3 C4 119.77(16)
F2 C3 C2 120.64(15)
C2 C3 C4 119.58(16)
C16 C20 C21 106.19(14)
C19 C20 C21 135.25(16)
C19 C20 C16 118.56(16)
C16 C15 C17 115.82(16)
C16 C15 C14 115.95(16)
C14 C15 C17 128.23(17)
C8 C9 H9 120.6
C10 C9 C8 118.83(16)
C10 C9 H9 120.6
C20 C16 C11 111.49(14)
C15 C16 C20 124.32(16)
C15 C16 C11 124.19(16)
C16 C11 C10 106.14(14)
C12 C11 C10 135.46(15)
C12 C11 C16 118.40(15)
C15 C17 H17 119.8
C18 C17 C15 120.36(17)
C18 C17 H17 119.8
C11 C12 H12 120.7
C11 C12 C13 118.60(15)
C13 C12 H12 120.7
C21 C22 H22 120.8
C21 C22 C7 118.31(16)
C7 C22 H22 120.8
C8 C7 C22 121.38(16)
C8 C7 H7 119.3
C22 C7 H7 119.3
C20 C19 H19 120.9
C20 C19 C18 118.20(16)
C18 C19 H19 120.9
C2 C1 Cl1 120.93(13)
C2 C1 C6 118.62(15)
C6 C1 Cl1 120.45(13)
C15 C14 H14 119.9
C13 C14 C15 120.29(16)
C13 C14 H14 119.9
C12 C13 H13 118.7
C14 C13 C12 122.58(16)
C14 C13 H13 118.7
C17 C18 C19 122.72(16)
C17 C18 H18 118.6
C19 C18 H18 118.6

loop_
_geom_bond_atom_site_label_1
_geom_bond_atom_site_label_2
_geom_bond_distance
Cl1 C1 1.7128(16)
F5 C6 1.3368(19)
F4 C5 1.3397(19)
F3 C4 1.341(2)
F1 C2 1.3433(19)
F2 C3 1.3383(19)
C4 C5 1.377(2)
C4 C3 1.382(2)
C21 C10 1.421(2)
C21 C20 1.478(2)
C21 C22 1.390(2)
C2 C3 1.374(3)
C2 C1 1.381(2)
C8 H8 0.9300
C8 C9 1.390(2)
C8 C7 1.388(3)
C10 C9 1.382(2)
C10 C11 1.480(2)
C6 C5 1.377(2)
C6 C1 1.387(2)
C20 C16 1.413(2)
C20 C19 1.376(2)
C15 C16 1.396(2)
C15 C17 1.425(2)
C15 C14 1.421(2)
C9 H9 0.9300
C16 C11 1.417(2)
C11 C12 1.372(2)
C17 H17 0.9300
C17 C18 1.368(3)
C12 H12 0.9300
C12 C13 1.420(2)
C22 H22 0.9300
C22 C7 1.394(3)
C7 H7 0.9300
C19 H19 0.9300
C19 C18 1.425(3)
C14 H14 0.9300
C14 C13 1.373(3)
C13 H13 0.9300
C18 H18 0.9300

loop_
_geom_torsion_atom_site_label_1
_geom_torsion_atom_site_label_2
_geom_torsion_atom_site_label_3
_geom_torsion_atom_site_label_4
_geom_torsion
F5 C6 C5 F4 -0.4(2)
F5 C6 C5 C4 -179.70(14)
F5 C6 C1 Cl1 1.8(2)
F5 C6 C1 C2 -179.30(14)
F3 C4 C5 F4 0.1(2)
F3 C4 C5 C6 179.32(14)
F3 C4 C3 F2 0.9(2)
F3 C4 C3 C2 -179.40(15)
F1 C2 C3 F2 -0.5(2)
F1 C2 C3 C4 179.88(14)
F1 C2 C1 Cl1 -1.9(2)
F1 C2 C1 C6 179.20(14)
C21 C10 C9 C8 0.2(2)
C21 C10 C11 C16 0.43(17)
C21 C10 C11 C12 179.89(18)
C21 C20 C16 C15 -178.97(15)
C21 C20 C16 C11 0.79(18)
C21 C20 C19 C18 178.81(17)
C21 C22 C7 C8 -0.2(2)
C10 C21 C20 C16 -0.50(18)
C10 C21 C20 C19 -179.88(17)
C10 C21 C22 C7 0.4(2)
C10 C11 C12 C13 -178.77(17)
C5 C4 C3 F2 -179.07(14)
C5 C4 C3 C2 0.6(2)
C5 C6 C1 Cl1 -177.65(13)
C5 C6 C1 C2 1.3(2)
C3 C4 C5 F4 -179.92(14)
C3 C4 C5 C6 -0.7(2)
C3 C2 C1 Cl1 177.56(13)
C3 C2 C1 C6 -1.4(2)
C20 C21 C10 C9 177.35(14)
C20 C21 C10 C11 0.04(18)
C20 C21 C22 C7 -176.73(16)
C20 C16 C11 C10 -0.77(18)
C20 C16 C11 C12 179.66(15)
C20 C19 C18 C17 0.1(2)
C15 C16 C11 C10 178.99(15)
C15 C16 C11 C12 -0.6(2)
C15 C17 C18 C19 0.4(3)
C15 C14 C13 C12 0.3(3)
C9 C8 C7 C22 0.1(3)
C9 C10 C11 C16 -176.49(16)
C9 C10 C11 C12 3.0(3)
C16 C20 C19 C18 -0.5(2)
C16 C15 C17 C18 -0.4(2)
C16 C15 C14 C13 -0.2(2)
C16 C11 C12 C13 0.6(2)
C11 C10 C9 C8 176.82(16)
C11 C12 C13 C14 -0.5(2)
C17 C15 C16 C20 -0.1(2)
C17 C15 C16 C11 -179.82(15)
C17 C15 C14 C13 180.00(16)
C22 C21 C10 C9 -0.4(2)
C22 C21 C10 C11 -177.67(14)
C22 C21 C20 C16 176.86(17)
C22 C21 C20 C19 -2.5(3)
C7 C8 C9 C10 -0.1(2)
C19 C20 C16 C15 0.5(2)
C19 C20 C16 C11 -179.70(14)
C1 C2 C3 F2 -179.90(14)
C1 C2 C3 C4 0.4(2)
C1 C6 C5 F4 178.97(14)
C1 C6 C5 C4 -0.3(2)
C14 C15 C16 C20 -179.95(15)
C14 C15 C16 C11 0.3(2)
C14 C15 C17 C18 179.48(16)
